data_4063082
_journal_name_full Organometallics
_journal_paper_doi 10.1021/om0498798
_journal_year 2004
_chemical_formula_moiety 'C35 H69 La N2 O P2 Si4'
_chemical_formula_sum 'C35 H69 La N2 O P2 Si4'
_chemical_formula_weight 847.13
_space_group_IT_number 15
_symmetry_cell_setting monoclinic
_symmetry_space_group_name_Hall '-C 2yc'
_symmetry_space_group_name_H-M 'C 1 2/c 1'
_cell_angle_alpha 90.00
_cell_angle_beta 106.471(2)
_cell_angle_gamma 90.00
_cell_formula_units_Z 4
_cell_length_a 15.3084(9)
_cell_length_b 12.8699(8)
_cell_length_c 24.5159(15)
_cell_measurement_temperature 160(2)
_cell_volume 4631.9(5)
_diffrn_ambient_temperature 160(2)
_exptl_crystal_density_diffrn 1.215
_cod_original_sg_symbol_H-M 'C 2/c'
_cod_database_code 4063082

loop_
_symmetry_equiv_pos_as_xyz
'x, y, z'
'-x, y, -z+1/2'
'x+1/2, y+1/2, z'
'-x+1/2, y+1/2, -z+1/2'
'-x, -y, -z'
'x, -y, z-1/2'
'-x+1/2, -y+1/2, -z'
'x+1/2, -y+1/2, z-1/2'

loop_
_atom_site_label
_atom_site_type_symbol
_atom_site_fract_x
_atom_site_fract_y
_atom_site_fract_z
_atom_site_U_iso_or_equiv
_atom_site_adp_type
_atom_site_occupancy
_atom_site_symmetry_multiplicity
_atom_site_calc_flag
_atom_site_refinement_flags
_atom_site_disorder_assembly
_atom_site_disorder_group
La1 La 0.0000 0.06116(2) 0.7500 0.03260(10) Uani 1 2 d S . .
P1 P -0.19017(6) 0.08367(6) 0.66919(4) 0.0318(2) Uani 1 1 d . . .
C1 C -0.2302(2) 0.0892(2) 0.58913(13) 0.0281(7) Uani 1 1 d . . .
H1A H -0.1901 0.1392 0.5763 0.034 Uiso 1 1 calc R . .
Si1 Si -0.21738(7) -0.04157(7) 0.55806(4) 0.0360(2) Uani 1 1 d . . .
C2 C -0.0976(4) -0.0739(5) 0.5682(4) 0.114(3) Uani 1 1 d . . .
H2A H -0.0674 -0.0836 0.6088 0.172 Uiso 1 1 calc R . .
H2B H -0.0679 -0.0172 0.5535 0.172 Uiso 1 1 calc R . .
H2C H -0.0933 -0.1381 0.5476 0.172 Uiso 1 1 calc R . .
C3 C -0.2718(6) -0.1459(4) 0.5888(4) 0.120(3) Uani 1 1 d . . .
H3A H -0.2596 -0.1346 0.6299 0.179 Uiso 1 1 calc R . .
H3B H -0.2470 -0.2133 0.5821 0.179 Uiso 1 1 calc R . .
H3C H -0.3377 -0.1450 0.5708 0.179 Uiso 1 1 calc R . .
C4 C -0.2742(5) -0.0473(5) 0.4792(2) 0.099(2) Uani 1 1 d . . .
H4A H -0.2602 -0.1139 0.4642 0.148 Uiso 1 1 calc R . .
H4B H -0.2516 0.0096 0.4603 0.148 Uiso 1 1 calc R . .
H4C H -0.3402 -0.0406 0.4720 0.148 Uiso 1 1 calc R . .
Si2 Si -0.34971(6) 0.14388(7) 0.56783(4) 0.0327(2) Uani 1 1 d . . .
C5 C -0.3901(4) 0.1735(5) 0.49020(19) 0.0757(15) Uani 1 1 d . . .
H5A H -0.4494 0.2082 0.4815 0.114 Uiso 1 1 calc R . .
H5B H -0.3959 0.1087 0.4685 0.114 Uiso 1 1 calc R . .
H5C H -0.3461 0.2192 0.4799 0.114 Uiso 1 1 calc R . .
C6 C -0.3587(3) 0.2713(4) 0.6014(3) 0.0846(19) Uani 1 1 d . . .
H6A H -0.4208 0.2982 0.5865 0.127 Uiso 1 1 calc R . .
H6B H -0.3155 0.3203 0.5926 0.127 Uiso 1 1 calc R . .
H6C H -0.3444 0.2625 0.6427 0.127 Uiso 1 1 calc R . .
C7 C -0.4319(3) 0.0542(4) 0.5862(3) 0.0735(16) Uani 1 1 d . . .
H7A H -0.4918 0.0876 0.5777 0.110 Uiso 1 1 calc R . .
H7B H -0.4107 0.0373 0.6268 0.110 Uiso 1 1 calc R . .
H7C H -0.4365 -0.0097 0.5638 0.110 Uiso 1 1 calc R . .
C8 C -0.1606(2) 0.2179(2) 0.69181(13) 0.0272(6) Uani 1 1 d . . .
C9 C -0.1374(2) 0.2951(3) 0.65792(14) 0.0326(7) Uani 1 1 d . . .
H9A H -0.1358 0.2774 0.6206 0.039 Uiso 1 1 calc R . .
C10 C -0.1168(2) 0.3952(3) 0.67663(16) 0.0380(8) Uani 1 1 d . . .
H10A H -0.1012 0.4449 0.6523 0.046 Uiso 1 1 calc R . .
C11 C -0.1186(3) 0.4242(3) 0.73065(17) 0.0417(9) Uani 1 1 d . . .
H11A H -0.1053 0.4937 0.7434 0.050 Uiso 1 1 calc R . .
C12 C -0.1399(2) 0.3510(3) 0.76543(16) 0.0396(8) Uani 1 1 d . . .
H12A H -0.1411 0.3707 0.8026 0.047 Uiso 1 1 calc R . .
C13 C -0.1599(2) 0.2484(3) 0.74795(14) 0.0302(7) Uani 1 1 d . . .
C14 C -0.1857(2) 0.1717(3) 0.78652(15) 0.0353(7) Uani 1 1 d . . .
H14A H -0.2074 0.2097 0.8153 0.042 Uiso 1 1 calc R . .
H14B H -0.2365 0.1282 0.7640 0.042 Uiso 1 1 calc R . .
N1 N -0.10830(18) 0.1035(2) 0.81598(12) 0.0336(6) Uani 1 1 d . . .
C15 C -0.0492(2) 0.1592(3) 0.86520(15) 0.0435(9) Uani 1 1 d . . .
H15A H -0.0810 0.1673 0.8945 0.065 Uiso 1 1 calc R . .
H15B H -0.0342 0.2279 0.8531 0.065 Uiso 1 1 calc R . .
H15C H 0.0071 0.1196 0.8808 0.065 Uiso 1 1 calc R . .
C16 C -0.1433(3) 0.0073(3) 0.83504(19) 0.0521(11) Uani 1 1 d . . .
H16A H -0.1792 0.0249 0.8611 0.078 Uiso 1 1 calc R . .
H16B H -0.0920 -0.0372 0.8547 0.078 Uiso 1 1 calc R . .
H16C H -0.1818 -0.0297 0.8020 0.078 Uiso 1 1 calc R . .
O1 O 0.0000 -0.1014(4) 0.7500 0.0805(17) Uani 1 2 d S . .
C17 C 0.0112(13) -0.2107(8) 0.7341(8) 0.109(6) Uani 0.50 1 d P . .
C18 C 0.0833(10) -0.2488(10) 0.7475(9) 0.110(6) Uani 0.50 1 d P . .
C19 C -0.0538(19) -0.2646(12) 0.7048(10) 0.203(14) Uani 0.50 1 d P . .

loop_
_atom_site_aniso_label
_atom_site_aniso_U_11
_atom_site_aniso_U_22
_atom_site_aniso_U_33
_atom_site_aniso_U_23
_atom_site_aniso_U_13
_atom_site_aniso_U_12
La1 0.01717(13) 0.04046(17) 0.03759(17) 0.000 0.00359(10) 0.000
P1 0.0320(4) 0.0282(4) 0.0288(4) -0.0009(3) -0.0018(3) -0.0013(3)
C1 0.0247(15) 0.0282(16) 0.0290(16) -0.0043(12) 0.0039(12) -0.0025(12)
Si1 0.0322(5) 0.0332(5) 0.0417(5) -0.0117(4) 0.0089(4) -0.0025(4)
C2 0.044(3) 0.100(5) 0.182(7) -0.084(5) 0.003(4) 0.020(3)
C3 0.179(8) 0.035(3) 0.192(8) -0.025(4) 0.128(7) -0.027(4)
C4 0.126(6) 0.093(4) 0.061(3) -0.031(3) 0.001(3) 0.030(4)
Si2 0.0244(4) 0.0361(5) 0.0317(5) -0.0014(4) -0.0017(4) 0.0007(4)
C5 0.063(3) 0.102(4) 0.045(3) 0.016(3) -0.012(2) -0.002(3)
C6 0.038(2) 0.073(3) 0.118(5) -0.045(3) -0.017(3) 0.026(2)
C7 0.031(2) 0.092(4) 0.096(4) 0.032(3) 0.015(2) -0.002(2)
C8 0.0184(14) 0.0286(16) 0.0298(16) -0.0030(13) -0.0011(12) 0.0025(12)
C9 0.0255(15) 0.0347(18) 0.0332(17) -0.0016(14) 0.0011(13) 0.0009(13)
C10 0.0289(17) 0.0339(18) 0.045(2) 0.0060(16) -0.0001(15) -0.0033(14)
C11 0.0364(19) 0.0286(18) 0.053(2) -0.0063(16) 0.0014(17) 0.0000(14)
C12 0.0315(18) 0.045(2) 0.0380(19) -0.0136(16) 0.0030(14) 0.0037(15)
C13 0.0215(15) 0.0348(17) 0.0313(17) -0.0038(13) 0.0028(12) 0.0028(13)
C14 0.0234(15) 0.046(2) 0.0347(18) -0.0042(15) 0.0063(13) 0.0006(14)
N1 0.0246(13) 0.0405(16) 0.0338(15) 0.0020(12) 0.0050(11) -0.0040(12)
C15 0.0298(18) 0.060(2) 0.0365(19) 0.0006(17) 0.0027(15) -0.0036(17)
C16 0.035(2) 0.055(3) 0.062(3) 0.018(2) 0.0060(18) -0.0096(18)
O1 0.036(2) 0.043(2) 0.147(5) 0.000 0.001(3) 0.000
C17 0.147(14) 0.040(5) 0.179(19) -0.047(8) 0.107(12) -0.042(8)
C18 0.078(9) 0.048(7) 0.22(2) 0.029(10) 0.074(12) 0.038(6)
C19 0.23(3) 0.048(9) 0.21(2) 0.006(11) -0.12(2) -0.032(12)

loop_
_geom_bond_atom_site_label_1
_geom_bond_atom_site_label_2
_geom_bond_distance
_geom_bond_site_symmetry_2
_geom_bond_publ_flag
La1 P1 3.0354(8) . ?
La1 P1 3.0354(8) 2_556 ?
La1 N1 2.680(3) . ?
La1 N1 2.680(3) 2_556 ?
La1 O1 2.092(5) . ?
P1 C1 1.884(3) . ?
P1 C8 1.832(3) . ?
C1 Si1 1.880(3) . ?
C1 Si2 1.891(3) . ?
Si1 C2 1.827(5) . ?
Si1 C3 1.850(6) . ?
Si1 C4 1.884(6) . ?
Si2 C5 1.866(4) . ?
Si2 C6 1.857(5) . ?
Si2 C7 1.854(5) . ?
C8 C9 1.403(5) . ?
C8 C13 1.428(4) . ?
C9 C10 1.375(5) . ?
C10 C11 1.383(6) . ?
C11 C12 1.370(6) . ?
C12 C13 1.395(5) . ?
C13 C14 1.495(5) . ?
C14 N1 1.487(4) . ?
N1 C15 1.474(4) . ?
N1 C16 1.476(5) . ?
O1 C17 1.482(11) . ?
O1 C17 1.482(11) 2_556 ?
C17 C18 1.17(2) . ?
C17 C19 1.26(2) . ?
